data_4071765
loop_
_publ_author_name
'Ojo, Wilfried-Solo'
'P\'etillon, Fran\,cois Y.'
'Schollhammer, P.'
'Talarmin, Jean'

_publ_section_title
;
 C&#x2212;C, C&#x2212;S, and C&#x2212;N Coupling versus Dealkylation
 Processes in the Cationic Tris(thiolato)dimolybdenum(III) Complexes
 [Mo2Cp2(\m-SMe)3L2]+(L = xylNC,t-BuNC, CO, MeCN)
;
_journal_issue 16
_journal_name_full Organometallics
_journal_page_first 4207
_journal_paper_doi 10.1021/om8003702
_journal_volume 27
_journal_year 2008
_chemical_absolute_configuration ad
_chemical_formula_moiety 'C21 H25 Mo2 N S4'
_chemical_formula_sum 'C21 H25 Mo2 N S4'
_chemical_formula_weight 611.54
_chemical_name_systematic
;
 ?
;
_space_group_IT_number 4
_symmetry_cell_setting orthorhombic
_symmetry_Int_Tables_number 4
_symmetry_space_group_name_Hall 'P 2yb'
_symmetry_space_group_name_H-M 'P 1 21 1'
_atom_sites_solution_hydrogens geom
_atom_sites_solution_primary direct
_atom_sites_solution_secondary difmap
_audit_conform_dict_location ftp://ftp.iucr.org/pub/cif_core.dic
_audit_conform_dict_name cif_core.dic
_audit_conform_dict_version 2.3
_audit_creation_date 2008-03-11T17:03:27-00:00
_audit_creation_method 'WinGX routine CIF_UPDATE'
_cell_angle_alpha 90
_cell_angle_beta 90.261(7)
_cell_angle_gamma 90
_cell_formula_units_Z 2
_cell_length_a 9.8972(8)
_cell_length_b 12.5566(7)
_cell_length_c 9.3093(7)
_cell_measurement_reflns_used 2418
_cell_measurement_temperature 170(2)
_cell_measurement_theta_max 26.37
_cell_measurement_theta_min 2.62
_cell_volume 1156.90(14)
_computing_cell_refinement
;
        CrysAlis RED, Oxford Diffraction Ltd.,
        Version 1.171.32.5 (release 08-05-2007 CrysAlis171 .NET)
        (compiled May  8 2007,13:10:02)
;
_computing_data_collection
;
        CrysAlis CCD, Oxford Diffraction Ltd.,
        Version 1.171.32.5 (release 08-05-2007 CrysAlis171 .NET)
        (compiled May  8 2007,13:10:02)
;
_computing_data_reduction
;
        CrysAlis RED, Oxford Diffraction Ltd.,
        Version 1.171.32.5 (release 08-05-2007 CrysAlis171 .NET)
        (compiled May  8 2007,13:10:02)
;
_computing_molecular_graphics 'ORTEP3 for Windows (Farrugia, 1997)'
_computing_publication_material 'PLATON (Spek, 1980-2002)'
_computing_structure_refinement 'SHELXL-97 (Sheldrick, 1997)'
_computing_structure_solution 'SIR-92 (Altomare et al., 1992)'
_diffrn_ambient_temperature 170(2)
_diffrn_detector 'CCD plate'
_diffrn_detector_area_resol_mean 8.3622
_diffrn_measured_fraction_theta_full 0.86
_diffrn_measured_fraction_theta_max 0.86
_diffrn_measurement_device 'Kappa-geometry diffractometer'
_diffrn_measurement_device_type 'Oxford Diffraction XCALIBUR2'
_diffrn_measurement_method
;
stepped phi-scan over 360 deg
step 1 deg, exposure time 90 s
detector distance 45 mm
detector angle 25 deg
;
_diffrn_orient_matrix_UB_11 0.007489371
_diffrn_orient_matrix_UB_12 0.0504109361
_diffrn_orient_matrix_UB_13 -0.0333849424
_diffrn_orient_matrix_UB_21 -0.0034992522
_diffrn_orient_matrix_UB_22 -0.0246412923
_diffrn_orient_matrix_UB_23 -0.0684467005
_diffrn_orient_matrix_UB_31 -0.0711670457
_diffrn_orient_matrix_UB_32 0.0065149828
_diffrn_orient_matrix_UB_33 -0.000474442
_diffrn_radiation_monochromator graphite
_diffrn_radiation_probe x-ray
_diffrn_radiation_type MoK\a
_diffrn_radiation_wavelength 0.71073
_diffrn_reflns_av_R_equivalents 0.0362
_diffrn_reflns_av_unetI/netI 0.0733
_diffrn_reflns_limit_h_max 8
_diffrn_reflns_limit_h_min -8
_diffrn_reflns_limit_k_max 15
_diffrn_reflns_limit_k_min -15
_diffrn_reflns_limit_l_max 11
_diffrn_reflns_limit_l_min -11
_diffrn_reflns_number 7108
_diffrn_reflns_theta_full 25.35
_diffrn_reflns_theta_max 25.35
_diffrn_reflns_theta_min 3
_diffrn_source 'sealed X-ray tube'
_exptl_absorpt_coefficient_mu 1.453
_exptl_absorpt_correction_type none
_exptl_crystal_colour red
_exptl_crystal_density_diffrn 1.756
_exptl_crystal_density_method 'not measured'
_exptl_crystal_description 'flat, face (0 0 1)'
_exptl_crystal_F_000 612
_exptl_crystal_size_max 0.17
_exptl_crystal_size_mid 0.10
_exptl_crystal_size_min 0.06
_refine_diff_density_max 0.469
_refine_diff_density_min -0.531
_refine_diff_density_rms 0.084
_refine_ls_abs_structure_details 'Flack H D (1983), Acta Cryst. A39, 876-881'
_refine_ls_abs_structure_Flack -0.04(7)
_refine_ls_extinction_method none
_refine_ls_goodness_of_fit_ref 0.862
_refine_ls_hydrogen_treatment constr
_refine_ls_matrix_type full
_refine_ls_number_parameters 257
_refine_ls_number_reflns 3616
_refine_ls_number_restraints 192
_refine_ls_restrained_S_all 0.847
_refine_ls_R_factor_all 0.0589
_refine_ls_R_factor_gt 0.0317
_refine_ls_shift/su_max 0
_refine_ls_shift/su_mean 0
_refine_ls_structure_factor_coef Fsqd
_refine_ls_weighting_details 'calc w=1/[\s^2^(Fo^2^)+(0.0251P)^2^+0.0000P] where P=(Fo^2^+2Fc^2^)/3'
_refine_ls_weighting_scheme calc
_refine_ls_wR_factor_gt 0.056
_refine_ls_wR_factor_ref 0.0616
_reflns_number_gt 2467
_reflns_number_total 3616
_reflns_threshold_expression >2sigma(I)
_cod_data_source_file om8003702-file002.cif
_cod_data_source_block shxyl-a
_cod_depositor_comments
;
The following automatic conversions were performed:

'_diffrn_radiation_probe' value 'X-ray' changed to 'x-ray' according
to /home/saulius/struct/CIF-dictionaries/cif_core.dic dictionary
named 'cif_core.dic' version 2.4.1 from 2010-06-29.

Automatic conversion script
Id: cif_fix_values 1715 2011-07-08 13:25:40Z adriana 
;
_cod_original_sg_symbol_H-M 'P 21'
_cod_database_code 4071765

loop_
_symmetry_equiv_pos_as_xyz
'x, y, z'
'-x, y+1/2, -z'

loop_
_atom_site_label
_atom_site_type_symbol
_atom_site_fract_x
_atom_site_fract_y
_atom_site_fract_z
_atom_site_U_iso_or_equiv
_atom_site_adp_type
_atom_site_occupancy
_atom_site_symmetry_multiplicity
_atom_site_calc_flag
_atom_site_refinement_flags
C1 C 0.2502(12) 0.6314(6) 0.7130(9) 0.082(3) Uani 1 1 d U
H1A H 0.3269 0.6376 0.7795 0.123 Uiso 1 1 calc R
H1B H 0.1657 0.6422 0.7655 0.123 Uiso 1 1 calc R
H1C H 0.2582 0.6855 0.6376 0.123 Uiso 1 1 calc R
C4 C 0.2485(9) 0.2413(5) 0.2813(8) 0.063(2) Uani 1 1 d U
H4A H 0.336 0.2053 0.2729 0.094 Uiso 1 1 calc R
H4B H 0.2324 0.285 0.1957 0.094 Uiso 1 1 calc R
H4C H 0.1767 0.188 0.2899 0.094 Uiso 1 1 calc R
C5 C 0.2495(7) 0.6241(5) 0.1832(7) 0.0332(15) Uani 1 1 d U
C11 C 0.5778(11) 0.5275(10) 0.3019(13) 0.061(3) Uani 1 1 d U
H11 H 0.5759 0.562 0.2111 0.073 Uiso 1 1 calc R
C12 C 0.5854(11) 0.5792(9) 0.4325(11) 0.055(2) Uani 1 1 d U
H12 H 0.5915 0.6539 0.4476 0.067 Uiso 1 1 calc R
C13 C 0.5823(7) 0.4989(13) 0.5397(9) 0.076(3) Uani 1 1 d U
H13 H 0.5839 0.5098 0.6407 0.091 Uiso 1 1 calc R
C14 C 0.5764(12) 0.4017(10) 0.4694(15) 0.080(3) Uani 1 1 d U
H14 H 0.5747 0.334 0.5149 0.097 Uiso 1 1 calc R
C15 C 0.5735(12) 0.4185(10) 0.3218(15) 0.073(3) Uani 1 1 d U
H15 H 0.5693 0.3656 0.249 0.088 Uiso 1 1 calc R
C21 C -0.0777(11) 0.5302(11) 0.3001(13) 0.063(3) Uani 1 1 d U
H21 H -0.0752 0.5655 0.2099 0.075 Uiso 1 1 calc R
C22 C -0.0843(11) 0.5795(9) 0.4310(11) 0.055(2) Uani 1 1 d U
H22 H -0.0894 0.6542 0.4466 0.067 Uiso 1 1 calc R
C23 C -0.0823(7) 0.5001(13) 0.5392(9) 0.074(3) Uani 1 1 d U
H23 H -0.0829 0.511 0.6402 0.088 Uiso 1 1 calc R
C24 C -0.0791(12) 0.4016(10) 0.4666(14) 0.075(3) Uani 1 1 d U
H24 H -0.0794 0.3334 0.5107 0.09 Uiso 1 1 calc R
C25 C -0.0753(12) 0.4211(11) 0.3191(15) 0.073(3) Uani 1 1 d U
H25 H -0.0717 0.3689 0.2453 0.087 Uiso 1 1 calc R
C30 C 0.2505(11) 0.7972(6) 0.0821(8) 0.062(2) Uani 1 1 d U
C31 C 0.1273(11) 0.8495(7) 0.0799(8) 0.072(2) Uani 1 1 d U
C32 C 0.1319(13) 0.9619(8) 0.0722(10) 0.088(3) Uani 1 1 d U
H32 H 0.0499 1.0012 0.0694 0.106 Uiso 1 1 calc R
C33 C 0.2526(16) 1.0149(6) 0.0687(10) 0.097(4) Uani 1 1 d U
H33 H 0.2539 1.0906 0.0659 0.116 Uiso 1 1 calc R
C34 C 0.3700(13) 0.9600(8) 0.0693(10) 0.091(3) Uani 1 1 d U
H34 H 0.4526 0.9983 0.065 0.109 Uiso 1 1 calc R
C35 C 0.3746(11) 0.8484(7) 0.0760(9) 0.074(2) Uani 1 1 d U
C36 C -0.0044(11) 0.7917(8) 0.0848(11) 0.102(3) Uani 1 1 d U
H36A H -0.0786 0.8433 0.0851 0.152 Uiso 1 1 calc R
H36B H -0.0082 0.7482 0.1721 0.152 Uiso 1 1 calc R
H36C H -0.0127 0.7455 0.0003 0.152 Uiso 1 1 calc R
C37 C 0.5048(11) 0.7896(8) 0.0833(11) 0.103(3) Uani 1 1 d U
H37A H 0.5795 0.8388 0.0647 0.154 Uiso 1 1 calc R
H37B H 0.5049 0.7329 0.011 0.154 Uiso 1 1 calc R
H37C H 0.5158 0.7582 0.1791 0.154 Uiso 1 1 calc R
N1 N 0.2519(8) 0.6827(5) 0.0731(6) 0.0628(18) Uani 1 1 d U
S1 S 0.25006(18) 0.4989(3) 0.63162(16) 0.0473(5) Uani 1 1 d U
S2 S 0.2495(2) 0.65313(16) 0.3711(2) 0.0346(5) Uani 1 1 d U
S3 S 0.24939(14) 0.4832(2) 0.18593(14) 0.0307(3) Uani 1 1 d U
S4 S 0.2495(2) 0.32604(18) 0.4404(3) 0.0426(6) Uani 1 1 d U
Mo1 Mo 0.38027(4) 0.48849(9) 0.41014(5) 0.03274(15) Uani 1 1 d U
Mo2 Mo 0.11861(4) 0.48852(9) 0.40942(5) 0.03219(14) Uani 1 1 d U

loop_
_atom_site_aniso_label
_atom_site_aniso_U_11
_atom_site_aniso_U_22
_atom_site_aniso_U_33
_atom_site_aniso_U_23
_atom_site_aniso_U_13
_atom_site_aniso_U_12
C1 0.169(8) 0.041(5) 0.035(5) -0.011(4) -0.003(5) 0.004(7)
C4 0.099(6) 0.025(4) 0.064(5) -0.007(4) 0.007(5) 0.000(4)
C5 0.035(4) 0.025(3) 0.040(4) -0.004(3) -0.001(3) -0.001(3)
C11 0.043(4) 0.074(7) 0.065(5) 0.002(4) 0.001(4) -0.008(4)
C12 0.033(4) 0.057(4) 0.076(6) 0.003(4) -0.016(5) -0.014(4)
C13 0.054(4) 0.101(7) 0.074(4) 0.025(6) -0.035(3) -0.032(6)
C14 0.035(5) 0.066(5) 0.140(8) 0.038(6) -0.025(6) 0.005(5)
C15 0.034(5) 0.063(7) 0.122(7) -0.018(6) -0.005(5) 0.019(4)
C21 0.040(4) 0.082(7) 0.067(5) 0.006(5) -0.006(4) 0.006(4)
C22 0.034(4) 0.058(4) 0.075(6) 0.005(4) 0.013(5) 0.011(4)
C23 0.057(4) 0.090(7) 0.073(4) 0.016(5) 0.040(3) 0.030(6)
C24 0.039(5) 0.062(5) 0.123(8) 0.026(6) 0.035(5) -0.009(4)
C25 0.039(5) 0.072(6) 0.107(6) -0.014(6) 0.006(5) -0.029(5)
C30 0.133(6) 0.032(4) 0.021(4) 0.005(4) 0.004(4) 0.000(4)
C31 0.140(6) 0.043(5) 0.032(5) 0.002(4) -0.010(5) 0.020(4)
C32 0.183(9) 0.040(6) 0.041(5) -0.001(4) 0.000(7) 0.034(5)
C33 0.231(12) 0.022(6) 0.037(5) 0.005(4) 0.020(10) -0.003(5)
C34 0.187(9) 0.040(5) 0.046(6) 0.007(5) 0.018(8) -0.035(5)
C35 0.139(6) 0.043(5) 0.041(5) 0.001(4) 0.005(6) -0.015(4)
C36 0.130(7) 0.075(7) 0.099(8) 0.017(6) -0.026(7) 0.031(6)
C37 0.124(7) 0.076(7) 0.108(9) 0.015(6) 0.021(8) -0.029(6)
N1 0.128(6) 0.029(3) 0.032(3) 0.001(3) 0.002(4) 0.001(4)
S1 0.0768(11) 0.0329(14) 0.0321(10) -0.0001(13) 0.0002(9) 0.0031(16)
S2 0.0498(14) 0.0200(11) 0.0340(10) -0.0034(11) 0.0002(9) -0.0008(8)
S3 0.0379(8) 0.0222(8) 0.0319(8) -0.0021(12) -0.0006(6) -0.0011(17)
S4 0.0592(16) 0.0192(11) 0.0493(13) 0.0016(12) -0.0001(11) -0.0007(9)
Mo1 0.0336(3) 0.0250(3) 0.0395(3) 0.0004(6) -0.0064(2) 0.0002(6)
Mo2 0.0336(3) 0.0245(3) 0.0385(3) -0.0002(5) 0.0051(2) -0.0002(6)

loop_
_atom_type_symbol
_atom_type_description
_atom_type_scat_dispersion_real
_atom_type_scat_dispersion_imag
_atom_type_scat_source
C C 0.0033 0.0016 'International Tables Vol C Tables 4.2.6.8 and 6.1.1.4'
H H 0 0 'International Tables Vol C Tables 4.2.6.8 and 6.1.1.4'
N N 0.0061 0.0033 'International Tables Vol C Tables 4.2.6.8 and 6.1.1.4'
S S 0.1246 0.1234 'International Tables Vol C Tables 4.2.6.8 and 6.1.1.4'
Mo Mo -1.6832 0.6857 'International Tables Vol C Tables 4.2.6.8 and 6.1.1.4'

loop_
_geom_angle_atom_site_label_1
_geom_angle_atom_site_label_2
_geom_angle_atom_site_label_3
_geom_angle
N1 C5 S3 126.5(5)
N1 C5 S2 132.6(5)
S3 C5 S2 100.9(3)
C12 C11 C15 110.4(13)
C12 C11 Mo1 75.7(6)
C15 C11 Mo1 72.4(9)
C11 C12 C13 106.5(11)
C11 C12 Mo1 69.4(6)
C13 C12 Mo1 72.2(5)
C14 C13 C12 107.1(8)
C14 C13 Mo1 70.9(6)
C12 C13 Mo1 72.4(5)
C13 C14 C15 109.5(11)
C13 C14 Mo1 74.2(6)
C15 C14 Mo1 71.1(7)
C11 C15 C14 106.5(13)
C11 C15 Mo1 72.0(8)
C14 C15 Mo1 73.4(7)
C22 C21 C25 109.6(13)
C22 C21 Mo2 75.3(7)
C25 C21 Mo2 72.4(9)
C21 C22 C23 108.3(11)
C21 C22 Mo2 69.8(7)
C23 C22 Mo2 72.9(5)
C24 C23 C22 106.0(8)
C24 C23 Mo2 71.1(6)
C22 C23 Mo2 71.7(5)
C25 C24 C23 108.6(11)
C25 C24 Mo2 70.3(6)
C23 C24 Mo2 73.5(6)
C21 C25 C24 107.4(13)
C21 C25 Mo2 71.9(8)
C24 C25 Mo2 74.1(7)
C31 C30 C35 124.0(8)
C31 C30 N1 118.7(9)
C35 C30 N1 116.8(9)
C30 C31 C32 116.4(10)
C30 C31 C36 122.5(9)
C32 C31 C36 121.1(10)
C33 C32 C31 121.1(9)
C34 C33 C32 120.1(7)
C33 C34 C35 122.5(9)
C30 C35 C34 115.8(10)
C30 C35 C37 122.4(9)
C34 C35 C37 121.7(10)
C5 N1 C30 122.3(6)
C1 S1 Mo1 113.5(3)
C1 S1 Mo2 113.5(3)
Mo1 S1 Mo2 64.07(4)
C5 S2 Mo1 88.3(2)
C5 S2 Mo2 88.5(2)
Mo1 S2 Mo2 63.36(6)
C5 S3 Mo1 89.1(2)
C5 S3 Mo2 89.2(2)
Mo1 S3 Mo2 63.69(4)
C4 S4 Mo1 113.3(3)
C4 S4 Mo2 113.1(3)
Mo1 S4 Mo2 64.31(7)
C11 Mo1 C15 35.6(3)
C11 Mo1 C14 58.4(5)
C15 Mo1 C14 35.5(4)
C11 Mo1 C13 58.5(4)
C15 Mo1 C13 59.1(5)
C14 Mo1 C13 34.9(5)
C11 Mo1 C12 34.9(4)
C15 Mo1 C12 59.1(4)
C14 Mo1 C12 58.4(3)
C13 Mo1 C12 35.4(4)
C11 Mo1 S4 134.1(3)
C15 Mo1 S4 99.7(3)
C14 Mo1 S4 91.4(3)
C13 Mo1 S4 116.2(4)
C12 Mo1 S4 149.4(3)
C11 Mo1 S1 145.8(3)
C15 Mo1 S1 141.1(4)
C14 Mo1 S1 105.8(4)
C13 Mo1 S1 90.8(2)
C12 Mo1 S1 111.1(3)
S4 Mo1 S1 70.35(10)
C11 Mo1 S3 94.7(3)
C15 Mo1 S3 97.1(4)
C14 Mo1 S3 129.5(4)
C13 Mo1 S3 152.8(2)
C12 Mo1 S3 123.0(3)
S4 Mo1 S3 78.26(9)
S1 Mo1 S3 116.21(6)
C11 Mo1 S2 102.0(3)
C15 Mo1 S2 135.7(3)
C14 Mo1 S2 151.4(4)
C13 Mo1 S2 118.5(4)
C12 Mo1 S2 93.4(3)
S4 Mo1 S2 116.16(7)
S1 Mo1 S2 78.51(9)
S3 Mo1 S2 67.80(9)
C11 Mo1 Mo2 150.1(3)
C15 Mo1 Mo2 147.8(3)
C14 Mo1 Mo2 147.9(3)
C13 Mo1 Mo2 148.8(2)
C12 Mo1 Mo2 150.3(3)
S4 Mo1 Mo2 57.85(6)
S1 Mo1 Mo2 58.01(4)
S3 Mo1 Mo2 58.23(4)
S2 Mo1 Mo2 58.34(6)
C21 Mo2 C25 35.7(3)
C21 Mo2 C24 58.8(5)
C25 Mo2 C24 35.6(4)
C21 Mo2 C22 34.8(4)
C25 Mo2 C22 58.8(4)
C24 Mo2 C22 58.5(3)
C21 Mo2 C23 59.0(4)
C25 Mo2 C23 59.5(4)
C24 Mo2 C23 35.4(4)
C22 Mo2 C23 35.5(4)
C21 Mo2 S4 134.9(4)
C25 Mo2 S4 100.4(4)
C24 Mo2 S4 91.6(3)
C22 Mo2 S4 149.7(3)
C23 Mo2 S4 116.4(4)
C21 Mo2 S1 145.7(3)
C25 Mo2 S1 141.7(3)
C24 Mo2 S1 106.2(3)
C22 Mo2 S1 111.0(3)
C23 Mo2 S1 90.6(2)
S4 Mo2 S1 70.32(10)
C21 Mo2 S3 94.6(3)
C25 Mo2 S3 97.2(3)
C24 Mo2 S3 129.3(3)
C22 Mo2 S3 123.1(3)
C23 Mo2 S3 153.3(2)
S4 Mo2 S3 78.18(9)
S1 Mo2 S3 115.99(6)
C21 Mo2 S2 101.1(4)
C25 Mo2 S2 135.0(4)
C24 Mo2 S2 151.3(3)
C22 Mo2 S2 93.2(3)
C23 Mo2 S2 118.1(4)
S4 Mo2 S2 116.12(7)
S1 Mo2 S2 78.45(9)
S3 Mo2 S2 67.73(9)
C21 Mo2 Mo1 149.6(3)
C25 Mo2 Mo1 148.2(3)
C24 Mo2 Mo1 148.1(3)
C22 Mo2 Mo1 150.0(3)
C23 Mo2 Mo1 148.4(2)
S4 Mo2 Mo1 57.84(6)
S1 Mo2 Mo1 57.92(4)
S3 Mo2 Mo1 58.09(4)
S2 Mo2 Mo1 58.30(6)

loop_
_geom_bond_atom_site_label_1
_geom_bond_atom_site_label_2
_geom_bond_distance
C1 S1 1.828(8)
C4 S4 1.824(7)
C5 N1 1.262(8)
C5 S3 1.770(7)
C5 S2 1.786(7)
C11 C12 1.380(14)
C11 C15 1.381(11)
C11 Mo1 2.258(11)
C12 C13 1.419(14)
C12 Mo1 2.336(10)
C13 C14 1.387(18)
C13 Mo1 2.334(6)
C14 C15 1.390(16)
C14 Mo1 2.292(12)
C15 Mo1 2.263(12)
C21 C22 1.369(15)
C21 C25 1.382(11)
C21 Mo2 2.251(11)
C22 C23 1.418(14)
C22 Mo2 2.320(11)
C23 C24 1.410(17)
C23 Mo2 2.336(6)
C24 C25 1.395(16)
C24 Mo2 2.305(11)
C25 Mo2 2.257(12)
C30 C31 1.385(12)
C30 C35 1.387(12)
C30 N1 1.440(9)
C31 C32 1.414(12)
C31 C36 1.492(13)
C32 C33 1.368(12)
C33 C34 1.351(12)
C34 C35 1.403(12)
C35 C37 1.487(13)
S1 Mo1 2.4400(17)
S1 Mo2 2.4422(17)
S2 Mo1 2.465(3)
S2 Mo2 2.466(2)
S3 Mo1 2.4524(15)
S3 Mo2 2.4562(15)
S4 Mo1 2.433(3)
S4 Mo2 2.433(3)
Mo1 Mo2 2.5897(6)
